data_1526701
loop_
_publ_author_name
'Kohlmann, H.'
'Bertheville, B.'
'Hansen, T.'
'Yvon, K.'

_publ_section_title
;
 High-pressure synthesis of novel europium magnesium hydrides
;
_journal_name_full 'Journal of Alloys Compd.'
_journal_page_first 59
_journal_page_last 68
_journal_volume 322
_journal_year 2001
_chemical_formula_sum 'D10 Eu2 Mg3'
_chemical_name_systematic 'Eu2 Mg3 D10'
_space_group_IT_number 12
_symmetry_space_group_name_Hall '-C 2y'
_symmetry_space_group_name_H-M 'C 1 2/m 1'
_cell_angle_alpha 90
_cell_angle_beta 111.478
_cell_angle_gamma 90
_cell_formula_units_Z 4
_cell_length_a 17.4841
_cell_length_b 5.7231
_cell_length_c 7.3647
_cell_volume 685.762
_citation_journal_id_ASTM JALCEU
_cod_data_source_file Kohlmann_JALCEU_2001_1295.cif
_cod_data_source_block D10Eu2Mg3
_cod_original_cell_volume 685.7617
_cod_database_code 1526701

loop_
_symmetry_equiv_pos_as_xyz
x,y,z
-x,y,-z
-x,-y,-z
x,-y,z
x+1/2,y+1/2,z
-x+1/2,y+1/2,-z
-x+1/2,-y+1/2,-z
x+1/2,-y+1/2,z

loop_
_atom_site_label
_atom_site_type_symbol
_atom_site_fract_x
_atom_site_fract_y
_atom_site_fract_z
_atom_site_occupancy
_atom_site_U_iso_or_equiv
Eu2 Eu+2 0.3845 0 0.2831 1 0.0
Mg1 Mg+2 0.081 0 0.446 1 0.0
D4 D-1 0.136 0 0.731 1 0.0
D8 D-1 0.25 0.25 0 1 0.0
Mg2 Mg+2 0.17 0 0.009 1 0.0
D5 D-1 0.271 0 0.37 1 0.0
D6 D-1 0.524 0 0.209 1 0.0
D1 D-1 0.1 0.309 0.003 1 0.0
Eu1 Eu+2 0.2812 0 0.6874 1 0.0
Mg3 Mg+2 0 0.268 0 1 0.0
D7 D-1 0 0.24 0.5 1 0.0
D2 D-1 0.145 0.246 0.449 1 0.0
D3 D-1 0.032 0 0.19 1 0.0
